data_7239171
loop_
_publ_author_name
'Parmar, Narsidas J.'
'Barad, Hitesh A.'
'Labana, Balvantsingh M.'
'Kant, Rajni'
'Gupta, Vivek K.'

_publ_section_title
;
 A glycerol mediated domino reaction: an efficient, green synthesis of
 polyheterocycles incorporating a new thiochromeno[2,3-b]quinoline unit
;
_journal_issue 43
_journal_name_full 'RSC Advances'
_journal_page_first 20719
_journal_paper_doi 10.1039/c3ra43205j
_journal_volume 3
_journal_year 2013
_chemical_formula_moiety 'C30 H29 N3 O S'
_chemical_formula_sum 'C30 H29 N3 O S'
_chemical_formula_weight 479.62
_chemical_name_systematic
;
1,5,5,7a-tetramethyl-3-phenyl-5,5a,6,7,7a,15,15a,15b-
octahydro-3H-pyrazolo[4'',3'':5',6']pyrano[4',3':5,6]
thiochromeno[2,3-b]quinoline
;
_space_group_IT_number 14
_space_group_name_Hall '-P 2ybc'
_space_group_name_H-M_alt 'P 1 21/c 1'
_symmetry_cell_setting monoclinic
_symmetry_space_group_name_Hall '-P 2ybc'
_symmetry_space_group_name_H-M 'P 1 21/c 1'
_atom_sites_solution_hydrogens geom
_atom_sites_solution_primary direct
_atom_sites_solution_secondary difmap
_audit_creation_method SHELXL-97
_cell_angle_alpha 90.00
_cell_angle_beta 122.6310(10)
_cell_angle_gamma 90.00
_cell_formula_units_Z 4
_cell_length_a 10.3294(2)
_cell_length_b 14.8602(4)
_cell_length_c 19.1562(4)
_cell_measurement_reflns_used 31266
_cell_measurement_temperature 293(2)
_cell_measurement_theta_max 29.1148
_cell_measurement_theta_min 3.3708
_cell_volume 2476.30(10)
_computing_cell_refinement 'CrysAlisPro (Oxford Diffraction,2010)'
_computing_data_collection 'CrysAlisPro (Oxford Diffraction,2010)'
_computing_data_reduction 'CrysAlisPro (Oxford Diffraction,2010)'
_computing_molecular_graphics 'ORTEP3 (Farrugia, 1997)'
_computing_publication_material PLATON(Spek,2009)
_computing_structure_refinement 'SHELXL-97 (Sheldrick, 2008)'
_computing_structure_solution 'SHELXS-97 (Sheldrick, 2008)'
_diffrn_ambient_temperature 293(2)
_diffrn_detector_area_resol_mean 16.1049
_diffrn_measured_fraction_theta_full 0.998
_diffrn_measured_fraction_theta_max 0.998
_diffrn_measurement_device_type 'Xcalibur, Sapphire3'
_diffrn_measurement_method 'omega scans'
_diffrn_radiation_monochromator graphite
_diffrn_radiation_source 'fine-focus sealed tube'
_diffrn_radiation_type MoK\a
_diffrn_radiation_wavelength 0.71073
_diffrn_reflns_av_R_equivalents 0.0515
_diffrn_reflns_av_sigmaI/netI 0.0220
_diffrn_reflns_limit_h_max 12
_diffrn_reflns_limit_h_min -12
_diffrn_reflns_limit_k_max 18
_diffrn_reflns_limit_k_min -18
_diffrn_reflns_limit_l_max 23
_diffrn_reflns_limit_l_min -23
_diffrn_reflns_number 74367
_diffrn_reflns_theta_full 26.00
_diffrn_reflns_theta_max 26.00
_diffrn_reflns_theta_min 3.38
_diffrn_standards_decay_% 0
_diffrn_standards_interval_count 0
_diffrn_standards_interval_time 0
_diffrn_standards_number 0
_exptl_absorpt_coefficient_mu 0.159
_exptl_absorpt_correction_T_max 1.00000
_exptl_absorpt_correction_T_min 0.89927
_exptl_absorpt_correction_type multi-scan
_exptl_absorpt_process_details
;
CrysAlisPro, Oxford Diffraction Ltd.,
Version 1.171.34.40 (release 27-08-2010 CrysAlis171 .NET)
(compiled Aug 27 2010,11:50:40)
Empirical absorption correction using spherical harmonics,
implemented in SCALE3 ABSPACK scaling algorithm.
;
_exptl_crystal_colour yellow
_exptl_crystal_density_diffrn 1.286
_exptl_crystal_density_method 'not measured'
_exptl_crystal_description block
_exptl_crystal_F_000 1016
_exptl_crystal_size_max 0.3
_exptl_crystal_size_mid 0.2
_exptl_crystal_size_min 0.2
_refine_diff_density_max 0.222
_refine_diff_density_min -0.227
_refine_diff_density_rms 0.035
_refine_ls_extinction_method none
_refine_ls_goodness_of_fit_ref 1.040
_refine_ls_hydrogen_treatment constr
_refine_ls_matrix_type full
_refine_ls_number_parameters 320
_refine_ls_number_reflns 4863
_refine_ls_number_restraints 0
_refine_ls_restrained_S_all 1.040
_refine_ls_R_factor_all 0.0603
_refine_ls_R_factor_gt 0.0436
_refine_ls_shift/su_max 0.001
_refine_ls_shift/su_mean 0.000
_refine_ls_structure_factor_coef Fsqd
_refine_ls_weighting_details 'calc w=1/[\s^2^(Fo^2^)+(0.0435P)^2^+0.8778P] where P=(Fo^2^+2Fc^2^)/3'
_refine_ls_weighting_scheme calc
_refine_ls_wR_factor_gt 0.0979
_refine_ls_wR_factor_ref 0.1053
_reflns_number_gt 3823
_reflns_number_total 4863
_reflns_threshold_expression >2sigma(I)
_cod_data_source_file c3ra43205j.txt
_cod_data_source_block sqcp1
_cod_original_sg_symbol_H-M 'P 21/c'
_cod_database_code 7239171

loop_
_symmetry_equiv_pos_as_xyz
'x, y, z'
'-x, y+1/2, -z+1/2'
'-x, -y, -z'
'x, -y-1/2, z-1/2'

loop_
_atom_site_label
_atom_site_type_symbol
_atom_site_fract_x
_atom_site_fract_y
_atom_site_fract_z
_atom_site_U_iso_or_equiv
_atom_site_adp_type
_atom_site_occupancy
_atom_site_symmetry_multiplicity
_atom_site_calc_flag
_atom_site_refinement_flags
C1 C 0.5225(2) 0.57086(13) 0.84624(11) 0.0406(4) Uani 1 1 d .
N2 N 0.51761(18) 0.65896(11) 0.85378(10) 0.0438(4) Uani 1 1 d .
N3 N 0.40947(16) 0.67305(10) 0.87443(9) 0.0381(3) Uani 1 1 d .
C3A C 0.35272(19) 0.59243(12) 0.87983(10) 0.0348(4) Uani 1 1 d .
O4 O 0.25041(14) 0.58538(8) 0.90240(8) 0.0423(3) Uani 1 1 d .
C5 C 0.1777(2) 0.49514(12) 0.88541(11) 0.0385(4) Uani 1 1 d .
C5A C 0.3019(2) 0.42211(12) 0.91345(10) 0.0366(4) Uani 1 1 d .
H5A H 0.3753 0.4314 0.9729 0.044 Uiso 1 1 calc R
C6 C 0.2353(2) 0.32701(12) 0.90405(12) 0.0438(4) Uani 1 1 d .
H6A H 0.2344 0.3123 0.9531 0.053 Uiso 1 1 calc R
H6B H 0.1301 0.3258 0.8568 0.053 Uiso 1 1 calc R
C7 C 0.3288(2) 0.25715(13) 0.89217(11) 0.0423(4) Uani 1 1 d .
H7A H 0.2883 0.1978 0.8907 0.051 Uiso 1 1 calc R
H7B H 0.4343 0.2592 0.9391 0.051 Uiso 1 1 calc R
C7A C 0.3262(2) 0.27215(11) 0.81175(10) 0.0357(4) Uani 1 1 d .
S8 S 0.14922(6) 0.21896(3) 0.72988(3) 0.04431(15) Uani 1 1 d .
C8A C 0.12112(19) 0.26790(11) 0.63920(10) 0.0340(4) Uani 1 1 d .
N9 N 0.02959(16) 0.22262(10) 0.57126(9) 0.0381(3) Uani 1 1 d .
C9A C -0.00881(19) 0.26002(12) 0.49730(11) 0.0362(4) Uani 1 1 d .
C10 C -0.1122(2) 0.21335(14) 0.42367(11) 0.0465(5) Uani 1 1 d .
H10 H -0.1529 0.1586 0.4264 0.056 Uiso 1 1 calc R
C11 C -0.1530(2) 0.24770(16) 0.34861(12) 0.0546(5) Uani 1 1 d .
H11 H -0.2212 0.2162 0.3005 0.066 Uiso 1 1 calc R
C12 C -0.0934(2) 0.32976(16) 0.34309(12) 0.0592(6) Uani 1 1 d .
H12 H -0.1218 0.3523 0.2914 0.071 Uiso 1 1 calc R
C13 C 0.0060(2) 0.37705(15) 0.41287(12) 0.0507(5) Uani 1 1 d .
H13 H 0.0452 0.4316 0.4085 0.061 Uiso 1 1 calc R
C13A C 0.0500(2) 0.34372(12) 0.49197(11) 0.0385(4) Uani 1 1 d .
C14 C 0.1472(2) 0.38994(12) 0.56678(11) 0.0386(4) Uani 1 1 d .
H14 H 0.1873 0.4456 0.5656 0.046 Uiso 1 1 calc R
C14A C 0.18405(19) 0.35438(11) 0.64146(10) 0.0335(4) Uani 1 1 d .
C15 C 0.27011(19) 0.40486(12) 0.71862(10) 0.0360(4) Uani 1 1 d .
H15 H 0.2886 0.4654 0.7149 0.043 Uiso 1 1 calc R
C15A C 0.32449(18) 0.37165(11) 0.79403(10) 0.0330(4) Uani 1 1 d .
C15B C 0.39585(19) 0.42873(12) 0.87157(10) 0.0349(4) Uani 1 1 d .
H15B H 0.4973 0.4030 0.9108 0.042 Uiso 1 1 calc R
C15C C 0.42076(19) 0.52546(12) 0.86206(10) 0.0355(4) Uani 1 1 d .
C16 C 0.6274(2) 0.53012(15) 0.82361(14) 0.0559(5) Uani 1 1 d .
H16A H 0.5709 0.5182 0.7651 0.084 Uiso 1 1 calc R
H16B H 0.6689 0.4749 0.8535 0.084 Uiso 1 1 calc R
H16C H 0.7098 0.5712 0.8376 0.084 Uiso 1 1 calc R
C17 C 0.0513(2) 0.49265(13) 0.79421(12) 0.0479(5) Uani 1 1 d .
H17A H -0.0215 0.5397 0.7823 0.072 Uiso 1 1 calc R
H17B H 0.0003 0.4354 0.7811 0.072 Uiso 1 1 calc R
H17C H 0.0952 0.5013 0.7615 0.072 Uiso 1 1 calc R
C18 C 0.1112(3) 0.49455(15) 0.93961(14) 0.0566(6) Uani 1 1 d .
H18A H 0.1935 0.4955 0.9969 0.085 Uiso 1 1 calc R
H18B H 0.0508 0.4412 0.9286 0.085 Uiso 1 1 calc R
H18C H 0.0475 0.5466 0.9275 0.085 Uiso 1 1 calc R
C19 C 0.4652(2) 0.22709(14) 0.81810(13) 0.0512(5) Uani 1 1 d .
H19A H 0.4572 0.2322 0.7660 0.077 Uiso 1 1 calc R
H19B H 0.4679 0.1647 0.8318 0.077 Uiso 1 1 calc R
H19C H 0.5576 0.2561 0.8605 0.077 Uiso 1 1 calc R
C20 C 0.3783(2) 0.76219(12) 0.88754(10) 0.0382(4) Uani 1 1 d .
C21 C 0.4595(3) 0.83198(14) 0.88083(14) 0.0579(6) Uani 1 1 d .
H21 H 0.5324 0.8202 0.8677 0.070 Uiso 1 1 calc R
C22 C 0.4315(3) 0.91927(16) 0.89371(17) 0.0724(7) Uani 1 1 d .
H22 H 0.4864 0.9661 0.8893 0.087 Uiso 1 1 calc R
C23 C 0.3247(3) 0.93818(15) 0.91287(16) 0.0704(7) Uani 1 1 d .
H23 H 0.3062 0.9973 0.9209 0.084 Uiso 1 1 calc R
C24 C 0.2454(3) 0.86868(15) 0.92010(17) 0.0698(7) Uani 1 1 d .
H24 H 0.1738 0.8809 0.9341 0.084 Uiso 1 1 calc R
C25 C 0.2704(2) 0.78083(14) 0.90682(14) 0.0550(5) Uani 1 1 d .
H25 H 0.2146 0.7343 0.9109 0.066 Uiso 1 1 calc R

loop_
_atom_site_aniso_label
_atom_site_aniso_U_11
_atom_site_aniso_U_22
_atom_site_aniso_U_33
_atom_site_aniso_U_23
_atom_site_aniso_U_13
_atom_site_aniso_U_12
C1 0.0425(10) 0.0464(11) 0.0362(9) -0.0004(8) 0.0233(8) -0.0031(8)
N2 0.0479(9) 0.0456(10) 0.0468(9) -0.0019(7) 0.0314(8) -0.0061(7)
N3 0.0410(8) 0.0375(9) 0.0385(8) -0.0040(7) 0.0232(7) -0.0064(7)
C3A 0.0362(9) 0.0375(10) 0.0305(8) -0.0049(7) 0.0178(7) -0.0071(7)
O4 0.0475(7) 0.0362(7) 0.0547(8) -0.0100(6) 0.0351(6) -0.0085(6)
C5 0.0432(10) 0.0314(9) 0.0487(10) -0.0060(8) 0.0300(9) -0.0068(8)
C5A 0.0414(9) 0.0395(10) 0.0306(9) -0.0012(7) 0.0205(8) -0.0009(8)
C6 0.0581(11) 0.0408(11) 0.0449(11) 0.0041(8) 0.0359(10) -0.0004(9)
C7 0.0527(11) 0.0366(10) 0.0380(10) 0.0061(8) 0.0247(9) 0.0043(8)
C7A 0.0404(9) 0.0333(10) 0.0339(9) 0.0007(7) 0.0203(8) 0.0000(8)
S8 0.0519(3) 0.0410(3) 0.0384(3) 0.0016(2) 0.0233(2) -0.0117(2)
C8A 0.0352(9) 0.0338(10) 0.0358(9) -0.0015(7) 0.0211(8) -0.0001(7)
N9 0.0380(8) 0.0386(8) 0.0382(8) -0.0033(7) 0.0209(7) -0.0035(7)
C9A 0.0330(9) 0.0409(10) 0.0366(9) -0.0024(8) 0.0201(8) 0.0037(7)
C10 0.0408(10) 0.0512(12) 0.0436(11) -0.0083(9) 0.0204(9) -0.0039(9)
C11 0.0479(11) 0.0681(14) 0.0354(10) -0.0096(10) 0.0144(9) -0.0026(10)
C12 0.0646(14) 0.0707(16) 0.0340(11) 0.0041(10) 0.0212(10) 0.0030(12)
C13 0.0590(12) 0.0525(12) 0.0404(11) 0.0043(9) 0.0267(10) -0.0009(10)
C13A 0.0393(9) 0.0430(10) 0.0352(9) -0.0009(8) 0.0214(8) 0.0039(8)
C14 0.0443(10) 0.0345(10) 0.0407(10) 0.0004(8) 0.0254(8) -0.0027(8)
C14A 0.0356(9) 0.0332(9) 0.0353(9) -0.0003(7) 0.0215(8) 0.0016(7)
C15 0.0426(9) 0.0316(9) 0.0376(9) -0.0019(7) 0.0241(8) -0.0024(8)
C15A 0.0333(9) 0.0346(9) 0.0345(9) -0.0021(7) 0.0205(8) -0.0006(7)
C15B 0.0353(9) 0.0388(10) 0.0308(9) -0.0010(7) 0.0178(7) 0.0002(7)
C15C 0.0364(9) 0.0400(10) 0.0290(8) -0.0052(7) 0.0170(7) -0.0050(8)
C16 0.0628(13) 0.0566(13) 0.0677(14) 0.0019(11) 0.0478(12) 0.0004(10)
C17 0.0418(10) 0.0381(11) 0.0558(12) -0.0004(9) 0.0210(9) 0.0010(8)
C18 0.0701(14) 0.0478(12) 0.0783(15) -0.0070(11) 0.0574(13) -0.0050(10)
C19 0.0527(12) 0.0488(12) 0.0565(12) 0.0012(10) 0.0324(10) 0.0087(10)
C20 0.0393(9) 0.0367(10) 0.0304(9) -0.0031(7) 0.0133(8) -0.0070(8)
C21 0.0745(14) 0.0451(13) 0.0719(15) -0.0114(11) 0.0511(13) -0.0168(11)
C22 0.0925(18) 0.0432(13) 0.0967(19) -0.0138(12) 0.0611(16) -0.0237(13)
C23 0.0716(15) 0.0385(12) 0.0974(19) -0.0117(12) 0.0432(15) -0.0046(11)
C24 0.0569(13) 0.0477(13) 0.112(2) -0.0118(13) 0.0507(14) -0.0036(11)
C25 0.0463(11) 0.0402(11) 0.0812(15) -0.0052(11) 0.0362(11) -0.0049(9)

loop_
_atom_type_symbol
_atom_type_description
_atom_type_scat_dispersion_real
_atom_type_scat_dispersion_imag
_atom_type_scat_source
C C 0.0033 0.0016 'International Tables Vol C Tables 4.2.6.8 and 6.1.1.4'
N N 0.0061 0.0033 'International Tables Vol C Tables 4.2.6.8 and 6.1.1.4'
O O 0.0106 0.0060 'International Tables Vol C Tables 4.2.6.8 and 6.1.1.4'
S S 0.1246 0.1234 'International Tables Vol C Tables 4.2.6.8 and 6.1.1.4'
H H 0.0000 0.0000 'International Tables Vol C Tables 4.2.6.8 and 6.1.1.4'

loop_
_geom_angle_atom_site_label_1
_geom_angle_atom_site_label_2
_geom_angle_atom_site_label_3
_geom_angle
N2 C1 C15C 111.90(16)
N2 C1 C16 120.63(17)
C15C C1 C16 127.47(18)
C1 N2 N3 105.37(14)
C3A N3 N2 109.54(14)
C3A N3 C20 131.35(15)
N2 N3 C20 119.10(14)
O4 C3A N3 122.55(15)
O4 C3A C15C 128.61(16)
N3 C3A C15C 108.80(15)
C3A O4 C5 113.10(13)
O4 C5 C17 107.10(14)
O4 C5 C18 102.51(14)
C17 C5 C18 111.17(16)
O4 C5 C5A 109.41(13)
C17 C5 C5A 115.00(15)
C18 C5 C5A 110.82(16)
C6 C5A C5 111.78(14)
C6 C5A C15B 111.10(14)
C5 C5A C15B 114.12(14)
C6 C5A H5A 106.4
C5 C5A H5A 106.4
C15B C5A H5A 106.4
C7 C6 C5A 111.48(15)
C7 C6 H6A 109.3
C5A C6 H6A 109.3
C7 C6 H6B 109.3
C5A C6 H6B 109.3
H6A C6 H6B 108.0
C6 C7 C7A 112.42(14)
C6 C7 H7A 109.1
C7A C7 H7A 109.1
C6 C7 H7B 109.1
C7A C7 H7B 109.1
H7A C7 H7B 107.9
C15A C7A C19 110.02(15)
C15A C7A C7 110.90(14)
C19 C7A C7 110.33(15)
C15A C7A S8 110.17(12)
C19 C7A S8 109.94(13)
C7 C7A S8 105.40(12)
C8A S8 C7A 103.01(8)
N9 C8A C14A 124.39(16)
N9 C8A S8 114.58(13)
C14A C8A S8 120.79(12)
C8A N9 C9A 118.17(15)
N9 C9A C10 118.50(17)
N9 C9A C13A 122.52(15)
C10 C9A C13A 118.98(17)
C11 C10 C9A 120.6(2)
C11 C10 H10 119.7
C9A C10 H10 119.7
C10 C11 C12 120.66(19)
C10 C11 H11 119.7
C12 C11 H11 119.7
C13 C12 C11 120.43(19)
C13 C12 H12 119.8
C11 C12 H12 119.8
C12 C13 C13A 120.5(2)
C12 C13 H13 119.8
C13A C13 H13 119.8
C14 C13A C9A 117.06(16)
C14 C13A C13 124.04(18)
C9A C13A C13 118.89(17)
C14A C14 C13A 121.18(17)
C14A C14 H14 119.4
C13A C14 H14 119.4
C14 C14A C8A 116.64(15)
C14 C14A C15 122.27(16)
C8A C14A C15 120.82(15)
C15A C15 C14A 125.46(16)
C15A C15 H15 117.3
C14A C15 H15 117.3
C15 C15A C15B 123.70(16)
C15 C15A C7A 123.52(15)
C15B C15A C7A 112.75(14)
C15C C15B C15A 116.50(14)
C15C C15B C5A 108.67(14)
C15A C15B C5A 111.14(14)
C15C C15B H15B 106.7
C15A C15B H15B 106.7
C5A C15B H15B 106.7
C3A C15C C1 104.38(16)
C3A C15C C15B 121.87(15)
C1 C15C C15B 133.24(16)
C1 C16 H16A 109.5
C1 C16 H16B 109.5
H16A C16 H16B 109.5
C1 C16 H16C 109.5
H16A C16 H16C 109.5
H16B C16 H16C 109.5
C5 C17 H17A 109.5
C5 C17 H17B 109.5
H17A C17 H17B 109.5
C5 C17 H17C 109.5
H17A C17 H17C 109.5
H17B C17 H17C 109.5
C5 C18 H18A 109.5
C5 C18 H18B 109.5
H18A C18 H18B 109.5
C5 C18 H18C 109.5
H18A C18 H18C 109.5
H18B C18 H18C 109.5
C7A C19 H19A 109.5
C7A C19 H19B 109.5
H19A C19 H19B 109.5
C7A C19 H19C 109.5
H19A C19 H19C 109.5
H19B C19 H19C 109.5
C25 C20 C21 119.51(18)
C25 C20 N3 121.94(17)
C21 C20 N3 118.55(17)
C22 C21 C20 119.5(2)
C22 C21 H21 120.2
C20 C21 H21 120.2
C23 C22 C21 121.2(2)
C23 C22 H22 119.4
C21 C22 H22 119.4
C22 C23 C24 119.0(2)
C22 C23 H23 120.5
C24 C23 H23 120.5
C23 C24 C25 120.8(2)
C23 C24 H24 119.6
C25 C24 H24 119.6
C20 C25 C24 119.9(2)
C20 C25 H25 120.0
C24 C25 H25 120.0

loop_
_geom_bond_atom_site_label_1
_geom_bond_atom_site_label_2
_geom_bond_distance
C1 N2 1.321(2)
C1 C15C 1.412(2)
C1 C16 1.495(3)
N2 N3 1.387(2)
N3 C3A 1.362(2)
N3 C20 1.417(2)
C3A O4 1.344(2)
C3A C15C 1.363(2)
O4 C5 1.485(2)
C5 C17 1.516(3)
C5 C18 1.523(3)
C5 C5A 1.539(2)
C5A C6 1.539(2)
C5A C15B 1.561(2)
C5A H5A 0.9800
C6 C7 1.516(3)
C6 H6A 0.9700
C6 H6B 0.9700
C7 C7A 1.542(2)
C7 H7A 0.9700
C7 H7B 0.9700
C7A C15A 1.515(2)
C7A C19 1.528(2)
C7A S8 1.8261(18)
S8 C8A 1.7569(17)
C8A N9 1.309(2)
C8A C14A 1.430(2)
N9 C9A 1.367(2)
C9A C10 1.409(2)
C9A C13A 1.412(3)
C10 C11 1.361(3)
C10 H10 0.9300
C11 C12 1.395(3)
C11 H11 0.9300
C12 C13 1.362(3)
C12 H12 0.9300
C13 C13A 1.416(3)
C13 H13 0.9300
C13A C14 1.408(2)
C14 C14A 1.373(2)
C14 H14 0.9300
C14A C15 1.456(2)
C15 C15A 1.331(2)
C15 H15 0.9300
C15A C15B 1.513(2)
C15B C15C 1.489(2)
C15B H15B 0.9800
C16 H16A 0.9600
C16 H16B 0.9600
C16 H16C 0.9600
C17 H17A 0.9600
C17 H17B 0.9600
C17 H17C 0.9600
C18 H18A 0.9600
C18 H18B 0.9600
C18 H18C 0.9600
C19 H19A 0.9600
C19 H19B 0.9600
C19 H19C 0.9600
C20 C25 1.378(3)
C20 C21 1.382(3)
C21 C22 1.380(3)
C21 H21 0.9300
C22 C23 1.366(3)
C22 H22 0.9300
C23 C24 1.371(3)
C23 H23 0.9300
C24 C25 1.381(3)
C24 H24 0.9300
C25 H25 0.9300

loop_
_geom_torsion_atom_site_label_1
_geom_torsion_atom_site_label_2
_geom_torsion_atom_site_label_3
_geom_torsion_atom_site_label_4
_geom_torsion
C15C C1 N2 N3 -0.5(2)
C16 C1 N2 N3 179.67(16)
C1 N2 N3 C3A 0.72(19)
C1 N2 N3 C20 179.55(15)
N2 N3 C3A O4 177.13(14)
C20 N3 C3A O4 -1.5(3)
N2 N3 C3A C15C -0.71(19)
C20 N3 C3A C15C -179.34(16)
N3 C3A O4 C5 166.60(15)
C15C C3A O4 C5 -16.0(2)
C3A O4 C5 C17 -80.41(17)
C3A O4 C5 C18 162.51(15)
C3A O4 C5 C5A 44.85(18)
O4 C5 C5A C6 175.28(13)
C17 C5 C5A C6 -64.16(19)
C18 C5 C5A C6 62.97(19)
O4 C5 C5A C15B -57.59(18)
C17 C5 C5A C15B 63.0(2)
C18 C5 C5A C15B -169.90(15)
C5 C5A C6 C7 153.45(15)
C15B C5A C6 C7 24.7(2)
C5A C6 C7 C7A -63.1(2)
C6 C7 C7A C15A 35.6(2)
C6 C7 C7A C19 157.77(16)
C6 C7 C7A S8 -83.59(16)
C15A C7A S8 C8A 42.08(14)
C19 C7A S8 C8A -79.34(14)
C7 C7A S8 C8A 161.76(11)
C7A S8 C8A N9 160.39(13)
C7A S8 C8A C14A -25.03(16)
C14A C8A N9 C9A 0.1(3)
S8 C8A N9 C9A 174.42(12)
C8A N9 C9A C10 -177.48(16)
C8A N9 C9A C13A 1.9(2)
N9 C9A C10 C11 -179.55(17)
C13A C9A C10 C11 1.0(3)
C9A C10 C11 C12 -0.1(3)
C10 C11 C12 C13 -0.3(3)
C11 C12 C13 C13A -0.2(3)
N9 C9A C13A C14 -2.3(2)
C10 C9A C13A C14 177.13(16)
N9 C9A C13A C13 179.12(17)
C10 C9A C13A C13 -1.5(3)
C12 C13 C13A C14 -177.43(19)
C12 C13 C13A C9A 1.1(3)
C9A C13A C14 C14A 0.7(3)
C13 C13A C14 C14A 179.16(18)
C13A C14 C14A C8A 1.1(2)
C13A C14 C14A C15 -173.04(16)
N9 C8A C14A C14 -1.6(3)
S8 C8A C14A C14 -175.61(13)
N9 C8A C14A C15 172.68(16)
S8 C8A C14A C15 -1.3(2)
C14 C14A C15 C15A -172.04(17)
C8A C14A C15 C15A 14.0(3)
C14A C15 C15A C15B -172.05(15)
C14A C15 C15A C7A 10.0(3)
C19 C7A C15A C15 81.8(2)
C7 C7A C15A C15 -155.86(16)
S8 C7A C15A C15 -39.6(2)
C19 C7A C15A C15B -96.34(17)
C7 C7A C15A C15B 26.00(19)
S8 C7A C15A C15B 142.29(12)
C15 C15A C15B C15C -7.1(2)
C7A C15A C15B C15C 171.08(15)
C15 C15A C15B C5A 118.14(18)
C7A C15A C15B C5A -63.73(18)
C6 C5A C15B C15C 164.78(14)
C5 C5A C15B C15C 37.30(19)
C6 C5A C15B C15A 35.3(2)
C5 C5A C15B C15A -92.17(17)
O4 C3A C15C C1 -177.27(16)
N3 C3A C15C C1 0.40(18)
O4 C3A C15C C15B -4.4(3)
N3 C3A C15C C15B 173.24(14)
N2 C1 C15C C3A 0.1(2)
C16 C1 C15C C3A 179.90(18)
N2 C1 C15C C15B -171.60(17)
C16 C1 C15C C15B 8.3(3)
C15A C15B C15C C3A 119.58(17)
C5A C15B C15C C3A -6.8(2)
C15A C15B C15C C1 -70.0(2)
C5A C15B C15C C1 163.62(18)
C3A N3 C20 C25 -2.6(3)
N2 N3 C20 C25 178.89(17)
C3A N3 C20 C21 177.26(18)
N2 N3 C20 C21 -1.3(2)
C25 C20 C21 C22 0.1(3)
N3 C20 C21 C22 -179.7(2)
C20 C21 C22 C23 -0.1(4)
C21 C22 C23 C24 0.6(4)
C22 C23 C24 C25 -1.2(4)
C21 C20 C25 C24 -0.7(3)
N3 C20 C25 C24 179.2(2)
C23 C24 C25 C20 1.2(4)
